data_4311221
loop_
_publ_author_name
'Radovan Herchel'
'Roman Bo\<ca'
'Milan Gembick\'y'
'Jozef Ko\<z\'isek'
'Franz Renz'

_publ_section_title
;
 Spin Crossover in a Tetranuclear Cr(III)-Fe(III)3 Complex
;
_journal_name_full 'Inorganic Chemistry'
_journal_page_first 4103
_journal_page_last 4105
_journal_paper_doi 10.1021/ic035374i
_journal_volume 43
_journal_year 2004
_chemical_formula_sum 'C66 H69 Cr Fe3 N15 O6'
_chemical_formula_weight 1387.91
_chemical_name_systematic
; 
 ? 
;
_space_group_IT_number 2
_symmetry_cell_setting triclinic
_symmetry_space_group_name_Hall '-P 1'
_symmetry_space_group_name_H-M 'P -1'
_atom_sites_solution_hydrogens geom
_atom_sites_solution_primary direct
_atom_sites_solution_secondary difmap
_audit_creation_method SHELXL-97
_cell_angle_alpha 102.365(5)
_cell_angle_beta 106.392(5)
_cell_angle_gamma 106.125(5)
_cell_formula_units_Z 2
_cell_length_a 13.792(5)
_cell_length_b 17.771(5)
_cell_length_c 17.835(5)
_cell_measurement_temperature 183(2)
_cell_volume 3820(2)
_computing_structure_refinement 'SHELXL-97 (Sheldrick, 1997)'
_computing_structure_solution 'SHELXS-97 (Sheldrick, 1990)'
_diffrn_ambient_temperature 183(2)
_diffrn_measured_fraction_theta_full 0.649
_diffrn_measured_fraction_theta_max 0.649
_diffrn_radiation_monochromator graphite
_diffrn_radiation_source 'fine-focus sealed tube'
_diffrn_radiation_type MoK\a
_diffrn_radiation_wavelength 0.71069
_diffrn_reflns_av_R_equivalents 0.0470
_diffrn_reflns_av_sigmaI/netI 0.0696
_diffrn_reflns_limit_h_max 10
_diffrn_reflns_limit_h_min 0
_diffrn_reflns_limit_k_max 12
_diffrn_reflns_limit_k_min -13
_diffrn_reflns_limit_l_max 12
_diffrn_reflns_limit_l_min -13
_diffrn_reflns_number 3167
_diffrn_reflns_theta_full 15.48
_diffrn_reflns_theta_max 15.48
_diffrn_reflns_theta_min 2.94
_exptl_absorpt_coefficient_mu 0.751
_exptl_crystal_density_diffrn 1.207
_exptl_crystal_density_method 'not measured'
_exptl_crystal_F_000 1440
_refine_diff_density_max 1.697
_refine_diff_density_min -0.571
_refine_diff_density_rms 0.123
_refine_ls_extinction_method none
_refine_ls_goodness_of_fit_ref 1.904
_refine_ls_hydrogen_treatment mixed
_refine_ls_matrix_type full
_refine_ls_number_parameters 411
_refine_ls_number_reflns 2209
_refine_ls_number_restraints 24
_refine_ls_restrained_S_all 4.254
_refine_ls_R_factor_all 0.1736
_refine_ls_R_factor_gt 0.1425
_refine_ls_shift/su_max 0.000
_refine_ls_shift/su_mean 0.000
_refine_ls_structure_factor_coef Fsqd
_refine_ls_weighting_details 'w=1/[\s^2^(Fo^2^)+(0.2000P)^2^+0.0000P] where P=(Fo^2^+2Fc^2^)/3'
_refine_ls_weighting_scheme calc
_refine_ls_wR_factor_gt 0.3958
_refine_ls_wR_factor_ref 0.4274
_reflns_number_gt 1648
_reflns_number_total 2209
_reflns_threshold_expression >2sigma(I)
_cod_data_source_file ic035374irom20031127_022727.cif
_cod_data_source_block e:\data\ivana3\milan\iva3
_cod_depositor_comments
;
The following automatic conversions were performed:

'_refine_ls_weighting_scheme' value 'calc
w=1/[\s^2^(Fo^2^)+(0.2000P)^2^+0.0000P] where P=(Fo^2^+2Fc^2^)/3' was
changed to 'calc'. New tag '_refine_ls_weighting_details' was
created. The value of the new tag was set to
'w=1/[\s^2^(Fo^2^)+(0.2000P)^2^+0.0000P] where P=(Fo^2^+2Fc^2^)/3'.

Automatic conversion script
Id: cif_fix_values 3143 2015-03-26 13:38:13Z robertas 
;
_cod_database_code 4311221

loop_
_symmetry_equiv_pos_as_xyz
'x, y, z'
'-x, -y, -z'

loop_
_atom_site_label
_atom_site_type_symbol
_atom_site_fract_x
_atom_site_fract_y
_atom_site_fract_z
_atom_site_U_iso_or_equiv
_atom_site_adp_type
_atom_site_occupancy
_atom_site_calc_flag
_atom_site_refinement_flags
_atom_site_disorder_assembly
_atom_site_disorder_group
C2 C 0.4446 0.0244 0.2422 0.090 Uiso 1 d . . .
C4 C 0.1322 -0.0314 0.1798 0.072 Uiso 1 d . . .
C6 C 0.2861 -0.0923 0.2582 0.076 Uiso 1 d . . .
C8 C 0.2673 -0.0878 0.1033 0.039 Uiso 1 d . . .
N11 N 0.1696 -0.3187 0.0139 0.076 Uiso 1 d D . .
C12 C 0.2223 -0.3113 0.1042 0.110 Uiso 1 d D . .
H12B H 0.2254 -0.2583 0.1384 0.132 Uiso 1 calc R . .
H12A H 0.1737 -0.3560 0.1159 0.132 Uiso 1 calc R . .
C13 C 0.3250 -0.3146 0.1303 0.085 Uiso 1 d . . .
H13B H 0.3260 -0.3636 0.0920 0.101 Uiso 1 calc R . .
H13A H 0.3415 -0.3217 0.1855 0.101 Uiso 1 calc R . .
C14 C 0.4173 -0.2339 0.1349 0.075 Uiso 1 d D . .
H14B H 0.4106 -0.1848 0.1685 0.090 Uiso 1 calc R . .
H14A H 0.4887 -0.2358 0.1642 0.090 Uiso 1 calc R . .
N15 N 0.4162 -0.2235 0.0636 0.073 Uiso 1 d D . .
H15A H 0.4403 -0.2639 0.0416 0.088 Uiso 1 calc R . .
C16 C 0.5145 -0.1362 0.0802 0.063 Uiso 1 d D . .
H16B H 0.5006 -0.0897 0.1114 0.075 Uiso 1 calc R . .
H16A H 0.5838 -0.1372 0.1151 0.075 Uiso 1 calc R . .
C17 C 0.5247 -0.1227 0.0153 0.105 Uiso 1 d . . .
H17B H 0.5361 -0.1712 -0.0148 0.126 Uiso 1 calc R . .
H17A H 0.5937 -0.0753 0.0338 0.126 Uiso 1 calc R . .
C18 C 0.4441 -0.1055 -0.0473 0.146 Uiso 1 d D . .
H18B H 0.4173 -0.0650 -0.0206 0.175 Uiso 1 calc R . .
H18A H 0.4760 -0.0838 -0.0851 0.175 Uiso 1 calc R . .
N19 N 0.3560 -0.1869 -0.0919 0.066 Uiso 1 d D . .
C20 C 0.3365 -0.2175 -0.1601 0.084 Uiso 1 d D . .
H20A H 0.3673 -0.1810 -0.1861 0.100 Uiso 1 calc R . .
C21 C 0.2705 -0.3057 -0.2180 0.090 Uiso 1 d GD . .
C22 C 0.2412 -0.3641 -0.1798 0.089 Uiso 1 d G . .
C23 C 0.1805 -0.4462 -0.2269 0.105 Uiso 1 d G . .
C24 C 0.1491 -0.4697 -0.3122 0.154 Uiso 1 d G . .
C25 C 0.1784 -0.4113 -0.3504 0.151 Uiso 1 d G . .
C26 C 0.2391 -0.3293 -0.3033 0.116 Uiso 1 d G . .
C29 C 0.0450 -0.3326 -0.1534 0.071 Uiso 1 d G . .
C30 C 0.0149 -0.3882 -0.1125 0.071 Uiso 1 d GD . .
C31 C -0.0780 -0.4587 -0.1532 0.157 Uiso 1 d G . .
C32 C -0.1408 -0.4736 -0.2347 0.114 Uiso 1 d G . .
C33 C -0.1107 -0.4180 -0.2756 0.109 Uiso 1 d G . .
C34 C -0.0178 -0.3475 -0.2350 0.120 Uiso 1 d G . .
C35 C 0.0656 -0.3780 -0.0306 0.074 Uiso 1 d D . .
H35A H 0.0299 -0.4113 -0.0042 0.089 Uiso 1 calc R . .
C36 C 0.2978 0.0913 0.1520 0.052 Uiso 1 d . . .
N39 N 0.4213 0.3081 0.1681 0.050 Uiso 1 d D . .
C40 C 0.4617 0.3194 0.2555 0.086 Uiso 1 d D . .
H40B H 0.5388 0.3564 0.2810 0.103 Uiso 1 calc R . .
H40A H 0.4559 0.2656 0.2647 0.103 Uiso 1 calc R . .
C41 C 0.3890 0.3595 0.2953 0.104 Uiso 1 d . . .
H41B H 0.4310 0.3909 0.3543 0.125 Uiso 1 calc R . .
H41A H 0.3689 0.3982 0.2669 0.125 Uiso 1 calc R . .
C42 C 0.2930 0.2953 0.2868 0.099 Uiso 1 d D . .
H42B H 0.2611 0.3176 0.3256 0.119 Uiso 1 calc R . .
H42A H 0.3137 0.2504 0.3032 0.119 Uiso 1 calc R . .
N43 N 0.2108 0.2603 0.2044 0.082 Uiso 1 d D . .
H43A H 0.1777 0.2989 0.1994 0.098 Uiso 1 calc R . .
C44 C 0.1250 0.1864 0.2082 0.072 Uiso 1 d D . .
H44B H 0.1575 0.1453 0.2209 0.086 Uiso 1 calc R . .
H44A H 0.0990 0.2050 0.2526 0.086 Uiso 1 calc R . .
C45 C 0.0388 0.1502 0.1337 0.108 Uiso 1 d . . .
H45B H 0.0074 0.1933 0.1272 0.130 Uiso 1 calc R . .
H45A H -0.0153 0.1070 0.1431 0.130 Uiso 1 calc R . .
C46 C 0.0372 0.1131 0.0541 0.078 Uiso 1 d D . .
H46B H -0.0375 0.0890 0.0128 0.094 Uiso 1 calc R . .
H46A H 0.0687 0.0694 0.0545 0.094 Uiso 1 calc R . .
N47 N 0.1043 0.1824 0.0369 0.074 Uiso 1 d D . .
C48 C 0.0594 0.2116 -0.0145 0.096 Uiso 1 d D . .
H48A H -0.0137 0.1776 -0.0476 0.115 Uiso 1 calc R . .
C49 C 0.0968 0.2870 -0.0336 0.068 Uiso 1 d GD . .
C50 C 0.1846 0.3514 0.0284 0.064 Uiso 1 d G . .
C51 C 0.2197 0.4283 0.0178 0.101 Uiso 1 d G . .
C52 C 0.1669 0.4408 -0.0547 0.096 Uiso 1 d G . .
C53 C 0.0790 0.3764 -0.1166 0.089 Uiso 1 d G . .
C54 C 0.0440 0.2995 -0.1061 0.088 Uiso 1 d G . .
C57 C 0.3650 0.2771 -0.0120 0.069 Uiso 1 d G . .
C58 C 0.4547 0.3403 0.0495 0.065 Uiso 1 d GD . .
C59 C 0.5206 0.4012 0.0293 0.085 Uiso 1 d G . .
C60 C 0.4967 0.3989 -0.0524 0.104 Uiso 1 d G . .
C61 C 0.4069 0.3356 -0.1140 0.114 Uiso 1 d G . .
C62 C 0.3411 0.2748 -0.0938 0.078 Uiso 1 d G . .
C63 C 0.4849 0.3471 0.1372 0.067 Uiso 1 d D . .
H63A H 0.5560 0.3826 0.1734 0.080 Uiso 1 calc R . .
C64 C 0.3203 0.0778 0.3161 0.046 Uiso 1 d . . .
N67 N 0.4510 0.1898 0.5623 0.098 Uiso 1 d D . .
C68 C 0.5026 0.1269 0.5488 0.116 Uiso 1 d D . .
H68B H 0.5787 0.1478 0.5876 0.140 Uiso 1 calc R . .
H68A H 0.5009 0.1112 0.4916 0.140 Uiso 1 calc R . .
C69 C 0.4308 0.0521 0.5660 0.133 Uiso 1 d . . .
H69B H 0.4696 0.0132 0.5716 0.160 Uiso 1 calc R . .
H69A H 0.4242 0.0730 0.6197 0.160 Uiso 1 calc R . .
C70 C 0.3299 0.0093 0.5092 0.117 Uiso 1 d D . .
H70B H 0.2945 -0.0381 0.5250 0.140 Uiso 1 calc R . .
H70A H 0.3349 -0.0127 0.4551 0.140 Uiso 1 calc R . .
N71 N 0.2678 0.0576 0.5022 0.101 Uiso 1 d D . .
H71A H 0.2666 0.0705 0.5552 0.122 Uiso 1 calc R . .
C72 C 0.1322 -0.0071 0.4473 0.170 Uiso 1 d D . .
H72B H 0.1286 -0.0468 0.3974 0.204 Uiso 1 calc R . .
H72A H 0.1080 -0.0394 0.4818 0.204 Uiso 1 calc R . .
C73 C 0.0638 0.0292 0.4246 0.150 Uiso 1 d . . .
H73B H -0.0072 -0.0169 0.3985 0.180 Uiso 1 calc R . .
H73A H 0.0632 0.0607 0.4774 0.180 Uiso 1 calc R . .
C74 C 0.0558 0.0771 0.3800 0.132 Uiso 1 d D . .
H74B H -0.0145 0.0849 0.3703 0.158 Uiso 1 calc R . .
H74A H 0.0582 0.0513 0.3259 0.158 Uiso 1 calc R . .
N75 N 0.1525 0.1648 0.4248 0.149 Uiso 1 d D . .
C76 C 0.1285 0.2312 0.4249 0.126 Uiso 1 d D . .
H76A H 0.0544 0.2235 0.3997 0.151 Uiso 1 calc R . .
C77 C 0.2027 0.3122 0.4588 0.077 Uiso 1 d GD . .
C78 C 0.3145 0.3364 0.4815 0.124 Uiso 1 d G . .
C79 C 0.3785 0.4199 0.5107 0.102 Uiso 1 d G . .
C80 C 0.3307 0.4791 0.5171 0.130 Uiso 1 d G . .
C81 C 0.2189 0.4549 0.4944 0.155 Uiso 1 d G . .
C82 C 0.1549 0.3714 0.4652 0.143 Uiso 1 d G . .
C85 C 0.3527 0.2993 0.6373 0.125 Uiso 1 d G . .
C86 C 0.4635 0.3181 0.6570 0.092 Uiso 1 d GD . .
C87 C 0.5363 0.3936 0.7140 0.131 Uiso 1 d G . .
C88 C 0.4983 0.4502 0.7513 0.133 Uiso 1 d G . .
C89 C 0.3876 0.4314 0.7316 0.144 Uiso 1 d G . .
C90 C 0.3148 0.3560 0.6746 0.115 Uiso 1 d G . .
C91 C 0.5068 0.2573 0.6278 0.123 Uiso 1 d D . .
H91A H 0.5802 0.2661 0.6573 0.148 Uiso 1 calc R . .
N3 N 0.5373 0.0487 0.2548 0.115 Uiso 1 d . . .
N5 N 0.0348 -0.0467 0.1700 0.107 Uiso 1 d . . .
N7 N 0.2808 -0.1448 0.2873 0.117 Uiso 1 d . . .
N9 N 0.2594 -0.1364 0.0468 0.069 Uiso 1 d . . .
N37 N 0.2842 0.1453 0.1276 0.076 Uiso 1 d . . .
N65 N 0.3258 0.1157 0.3816 0.076 Uiso 1 d . . .
Cr1 Cr 0.2963 -0.0018 0.2080 0.059 Uani 1 d . . .
Fe10 Fe 0.2621 -0.2473 -0.0355 0.064 Uani 1 d . . .
Fe38 Fe 0.2615 0.2430 0.1041 0.061 Uani 1 d . . .
Fe66 Fe 0.3041 0.1749 0.4891 0.089 Uani 1 d . . .
O27 O 0.2702 -0.3459 -0.0993 0.067 Uani 1 d . . .
O28 O 0.1282 -0.2614 -0.1158 0.081 Uani 1 d . . .
O55 O 0.2428 0.3445 0.0955 0.066 Uiso 1 d . . .
O56 O 0.2939 0.2221 0.0062 0.052 Uiso 1 d . . .
O83 O 0.3583 0.2781 0.4734 0.130 Uani 1 d . . .
O84 O 0.2786 0.2240 0.5877 0.094 Uani 1 d . . .
H23A H 0.1601 -0.4918 -0.1980 0.100 Uiso 1 d . . .
H24A H 0.1041 -0.5331 -0.3496 0.100 Uiso 1 d . . .
H25A H 0.1547 -0.4286 -0.4171 0.100 Uiso 1 d . . .
H26A H 0.2613 -0.2827 -0.3331 0.100 Uiso 1 d . . .
H31A H -0.1024 -0.5025 -0.1219 0.100 Uiso 1 d . . .
H32A H -0.2139 -0.5286 -0.2667 0.100 Uiso 1 d . . .
H33A H -0.1605 -0.4295 -0.3391 0.100 Uiso 1 d . . .
H34A H 0.0045 -0.3041 -0.2665 0.100 Uiso 1 d . . .
H51A H 0.2874 0.4779 0.0654 0.100 Uiso 1 d . . .
H52A H 0.1931 0.4994 -0.0638 0.100 Uiso 1 d . . .
H53A H 0.0370 0.3845 -0.1734 0.100 Uiso 1 d . . .
H54A H -0.0249 0.2481 -0.1538 0.100 Uiso 1 d . . .
H59A H 0.5886 0.4497 0.0778 0.100 Uiso 1 d . . .
H60A H 0.5456 0.4469 -0.0671 0.100 Uiso 1 d . . .
H61A H 0.3870 0.3344 -0.1770 0.100 Uiso 1 d . . .
H62A H 0.2712 0.2246 -0.1420 0.100 Uiso 1 d . . .
H79A H 0.4670 0.4407 0.5276 0.100 Uiso 1 d . . .
H80A H 0.3811 0.5452 0.5397 0.100 Uiso 1 d . . .
H81A H 0.1823 0.5013 0.4995 0.100 Uiso 1 d . . .
H82A H 0.0694 0.3528 0.4472 0.100 Uiso 1 d . . .
H87A H 0.6189 0.4066 0.7288 0.100 Uiso 1 d . . .
H88A H 0.5526 0.5083 0.7946 0.100 Uiso 1 d . . .
H89A H 0.3560 0.4758 0.7601 0.100 Uiso 1 d . . .
H90A H 0.2256 0.3414 0.6598 0.100 Uiso 1 d . . .

loop_
_atom_site_aniso_label
_atom_site_aniso_U_11
_atom_site_aniso_U_22
_atom_site_aniso_U_33
_atom_site_aniso_U_23
_atom_site_aniso_U_13
_atom_site_aniso_U_12
Cr1 0.059 0.048 0.072 0.020 0.021 0.023
Fe10 0.066 0.048 0.086 0.018 0.027 0.034
Fe38 0.067 0.042 0.082 0.022 0.030 0.026
Fe66 0.120 0.095 0.063 0.022 0.036 0.055
O27 0.059 0.071 0.084 0.029 0.028 0.037
O28 0.068 0.083 0.114 0.032 0.029 0.063
O83 0.258 0.081 0.050 0.025 0.020 0.093
O84 0.086 0.102 0.132 0.060 0.080 0.031

loop_
_atom_type_symbol
_atom_type_description
_atom_type_scat_dispersion_real
_atom_type_scat_dispersion_imag
_atom_type_scat_source
C C 0.0033 0.0016 'International Tables Vol C Tables 4.2.6.8 and 6.1.1.4'
H H 0.0000 0.0000 'International Tables Vol C Tables 4.2.6.8 and 6.1.1.4'
N N 0.0061 0.0033 'International Tables Vol C Tables 4.2.6.8 and 6.1.1.4'
Cr Cr 0.3209 0.6236 'International Tables Vol C Tables 4.2.6.8 and 6.1.1.4'
Fe Fe 0.3463 0.8444 'International Tables Vol C Tables 4.2.6.8 and 6.1.1.4'
O O 0.0106 0.0060 'International Tables Vol C Tables 4.2.6.8 and 6.1.1.4'

loop_
_geom_angle_atom_site_label_1
_geom_angle_atom_site_label_2
_geom_angle_atom_site_label_3
_geom_angle
_geom_angle_site_symmetry_1
_geom_angle_site_symmetry_3
_geom_angle_publ_flag
N3 C2 Cr1 168.6 . . ?
N5 C4 Cr1 174.5 . . ?
N7 C6 Cr1 179.6 . . ?
N9 C8 Cr1 174.3 . . ?
C35 N11 C12 117.7 . . ?
C35 N11 Fe10 124.8 . . ?
C12 N11 Fe10 117.2 . . ?
C13 C12 N11 118.3 . . ?
C12 C13 C14 113.2 . . ?
N15 C14 C13 116.0 . . ?
C14 N15 C16 109.4 . . ?
C14 N15 Fe10 120.8 . . ?
C16 N15 Fe10 114.5 . . ?
C17 C16 N15 114.5 . . ?
C16 C17 C18 125.1 . . ?
N19 C18 C17 103.9 . . ?
C20 N19 C18 120.0 . . ?
C20 N19 Fe10 117.8 . . ?
C18 N19 Fe10 122.2 . . ?
N19 C20 C21 132.6 . . ?
C22 C21 C26 120.0 . . ?
C22 C21 C20 115.4 . . ?
C26 C21 C20 124.6 . . ?
O27 C22 C23 117.2 . . ?
O27 C22 C21 122.8 . . ?
C23 C22 C21 120.0 . . ?
C22 C23 C24 120.0 . . ?
C25 C24 C23 120.0 . . ?
C24 C25 C26 120.0 . . ?
C25 C26 C21 120.0 . . ?
O28 C29 C30 122.4 . . ?
O28 C29 C34 117.4 . . ?
C30 C29 C34 120.0 . . ?
C35 C30 C31 114.1 . . ?
C35 C30 C29 125.7 . . ?
C31 C30 C29 120.0 . . ?
C30 C31 C32 120.0 . . ?
C31 C32 C33 120.0 . . ?
C34 C33 C32 120.0 . . ?
C33 C34 C29 120.0 . . ?
C30 C35 N11 120.2 . . ?
N37 C36 Cr1 166.9 . . ?
C63 N39 C40 118.7 . . ?
C63 N39 Fe38 123.3 . . ?
C40 N39 Fe38 117.5 . . ?
N39 C40 C41 107.3 . . ?
C42 C41 C40 109.4 . . ?
C41 C42 N43 114.6 . . ?
C42 N43 C44 104.8 . . ?
C42 N43 Fe38 118.2 . . ?
C44 N43 Fe38 117.9 . . ?
C45 C44 N43 110.2 . . ?
C44 C45 C46 129.3 . . ?
C45 C46 N47 103.3 . . ?
C48 N47 C46 119.0 . . ?
C48 N47 Fe38 117.8 . . ?
C46 N47 Fe38 122.5 . . ?
N47 C48 C49 132.6 . . ?
C50 C49 C54 120.0 . . ?
C50 C49 C48 116.3 . . ?
C54 C49 C48 123.4 . . ?
O55 C50 C51 115.4 . . ?
O55 C50 C49 124.5 . . ?
C51 C50 C49 120.0 . . ?
C50 C51 C52 120.0 . . ?
C53 C52 C51 120.0 . . ?
C54 C53 C52 120.0 . . ?
C53 C54 C49 120.0 . . ?
O56 C57 C58 121.3 . . ?
O56 C57 C62 118.3 . . ?
C58 C57 C62 120.0 . . ?
C59 C58 C57 120.0 . . ?
C59 C58 C63 116.9 . . ?
C57 C58 C63 123.1 . . ?
C60 C59 C58 120.0 . . ?
C59 C60 C61 120.0 . . ?
C62 C61 C60 120.0 . . ?
C61 C62 C57 120.0 . . ?
N39 C63 C58 124.3 . . ?
N65 C64 Cr1 171.0 . . ?
C91 N67 C68 117.3 . . ?
C91 N67 Fe66 119.9 . . ?
C68 N67 Fe66 122.8 . . ?
N67 C68 C69 103.3 . . ?
C70 C69 C68 116.8 . . ?
C69 C70 N71 111.9 . . ?
C70 N71 C72 108.4 . . ?
C70 N71 Fe66 129.7 . . ?
C72 N71 Fe66 113.7 . . ?
C73 C72 N71 116.3 . . ?
C74 C73 C72 134.4 . . ?
C73 C74 N75 110.5 . . ?
C76 N75 C74 117.8 . . ?
C76 N75 Fe66 120.2 . . ?
C74 N75 Fe66 121.7 . . ?
N75 C76 C77 125.5 . . ?
C78 C77 C82 120.0 . . ?
C78 C77 C76 126.1 . . ?
C82 C77 C76 113.8 . . ?
O83 C78 C79 121.2 . . ?
O83 C78 C77 118.8 . . ?
C79 C78 C77 120.0 . . ?
C78 C79 C80 120.0 . . ?
C79 C80 C81 120.0 . . ?
C82 C81 C80 120.0 . . ?
C81 C82 C77 120.0 . . ?
O84 C85 C90 117.4 . . ?
O84 C85 C86 122.3 . . ?
C90 C85 C86 120.0 . . ?
C87 C86 C85 120.0 . . ?
C87 C86 C91 117.8 . . ?
C85 C86 C91 121.7 . . ?
C88 C87 C86 120.0 . . ?
C87 C88 C89 120.0 . . ?
C88 C89 C90 120.0 . . ?
C85 C90 C89 120.0 . . ?
N67 C91 C86 124.6 . . ?
C8 N9 Fe10 163.0 . . ?
C36 N37 Fe38 171.0 . . ?
C64 N65 Fe66 169.5 . . ?
C2 Cr1 C6 88.9 . . ?
C2 Cr1 C8 93.4 . . ?
C6 Cr1 C8 86.0 . . ?
C2 Cr1 C64 88.2 . . ?
C6 Cr1 C64 90.1 . . ?
C8 Cr1 C64 175.7 . . ?
C2 Cr1 C4 175.1 . . ?
C6 Cr1 C4 87.7 . . ?
C8 Cr1 C4 89.9 . . ?
C64 Cr1 C4 88.3 . . ?
C2 Cr1 C36 94.2 . . ?
C6 Cr1 C36 176.9 . . ?
C8 Cr1 C36 93.4 . . ?
C64 Cr1 C36 90.5 . . ?
C4 Cr1 C36 89.2 . . ?
O28 Fe10 O27 92.7 . . ?
O28 Fe10 N11 85.9 . . ?
O27 Fe10 N11 88.8 . . ?
O28 Fe10 N19 94.5 . . ?
O27 Fe10 N19 85.2 . . ?
N11 Fe10 N19 174.0 . . ?
O28 Fe10 N9 91.2 . . ?
O27 Fe10 N9 175.4 . . ?
N11 Fe10 N9 88.9 . . ?
N19 Fe10 N9 97.1 . . ?
O28 Fe10 N15 175.9 . . ?
O27 Fe10 N15 91.4 . . ?
N11 Fe10 N15 93.6 . . ?
N19 Fe10 N15 86.4 . . ?
N9 Fe10 N15 84.7 . . ?
O56 Fe38 O55 93.4 . . ?
O56 Fe38 N37 93.2 . . ?
O55 Fe38 N37 172.8 . . ?
O56 Fe38 N47 89.7 . . ?
O55 Fe38 N47 89.2 . . ?
N37 Fe38 N47 93.6 . . ?
O56 Fe38 N39 88.3 . . ?
O55 Fe38 N39 88.6 . . ?
N37 Fe38 N39 88.8 . . ?
N47 Fe38 N39 176.9 . . ?
O56 Fe38 N43 174.6 . . ?
O55 Fe38 N43 86.4 . . ?
N37 Fe38 N43 87.3 . . ?
N47 Fe38 N43 84.9 . . ?
N39 Fe38 N43 97.0 . . ?
O83 Fe66 O84 93.0 . . ?
O83 Fe66 N67 91.0 . . ?
O84 Fe66 N67 88.1 . . ?
O83 Fe66 N75 89.3 . . ?
O84 Fe66 N75 86.3 . . ?
N67 Fe66 N75 174.3 . . ?
O83 Fe66 N71 169.8 . . ?
O84 Fe66 N71 94.2 . . ?
N67 Fe66 N71 82.1 . . ?
N75 Fe66 N71 98.3 . . ?
O83 Fe66 N65 89.8 . . ?
O84 Fe66 N65 177.0 . . ?
N67 Fe66 N65 93.0 . . ?
N75 Fe66 N65 92.7 . . ?
N71 Fe66 N65 83.1 . . ?
C22 O27 Fe10 120.2 . . ?
C29 O28 Fe10 124.5 . . ?
C50 O55 Fe38 123.4 . . ?
C57 O56 Fe38 125.4 . . ?
C78 O83 Fe66 124.4 . . ?
C85 O84 Fe66 115.8 . . ?

loop_
_geom_bond_atom_site_label_1
_geom_bond_atom_site_label_2
_geom_bond_distance
_geom_bond_site_symmetry_2
_geom_bond_publ_flag
C2 N3 1.1669 . ?
C2 Cr1 1.8483 . ?
C4 N5 1.2465 . ?
C4 Cr1 2.0585 . ?
C6 N7 1.1558 . ?
C6 Cr1 1.9931 . ?
C8 N9 1.1351 . ?
C8 Cr1 1.9985 . ?
N11 C35 1.3992 . ?
N11 C12 1.5275 . ?
N11 Fe10 2.0557 . ?
C12 C13 1.3821 . ?
C13 C14 1.6012 . ?
C14 N15 1.3189 . ?
N15 C16 1.6564 . ?
N15 Fe10 2.2088 . ?
C16 C17 1.2684 . ?
C17 C18 1.4862 . ?
C18 N19 1.4790 . ?
N19 C20 1.1406 . ?
N19 Fe10 2.0651 . ?
C20 C21 1.5277 . ?
C21 C22 1.3900 . ?
C21 C26 1.3900 . ?
C22 O27 1.3158 . ?
C22 C23 1.3900 . ?
C23 C24 1.3900 . ?
C24 C25 1.3900 . ?
C25 C26 1.3900 . ?
C29 O28 1.3270 . ?
C29 C30 1.3899 . ?
C29 C34 1.3902 . ?
C30 C35 1.3766 . ?
C30 C31 1.3897 . ?
C31 C32 1.3899 . ?
C32 C33 1.3901 . ?
C33 C34 1.3901 . ?
C36 N37 1.1750 . ?
C36 Cr1 2.1051 . ?
N39 C63 1.2854 . ?
N39 C40 1.4471 . ?
N39 Fe38 2.0236 . ?
C40 C41 1.6133 . ?
C41 C42 1.4327 . ?
C42 N43 1.4527 . ?
N43 C44 1.5328 . ?
N43 Fe38 2.0911 . ?
C44 C45 1.3815 . ?
C45 C46 1.4228 . ?
C46 N47 1.4673 . ?
N47 C48 1.2465 . ?
N47 Fe38 1.9959 . ?
C48 C49 1.4450 . ?
C49 C50 1.3900 . ?
C49 C54 1.3900 . ?
C50 O55 1.2917 . ?
C50 C51 1.3900 . ?
C51 C52 1.3900 . ?
C52 C53 1.3900 . ?
C53 C54 1.3900 . ?
C57 O56 1.3443 . ?
C57 C58 1.3901 . ?
C57 C62 1.3902 . ?
C58 C59 1.3900 . ?
C58 C63 1.4679 . ?
C59 C60 1.3899 . ?
C60 C61 1.3901 . ?
C61 C62 1.3895 . ?
C64 N65 1.1885 . ?
C64 Cr1 2.0099 . ?
N67 C91 1.3326 . ?
N67 C68 1.4963 . ?
N67 Fe66 1.9853 . ?
C68 C69 1.5669 . ?
C69 C70 1.3512 . ?
C70 N71 1.3707 . ?
N71 C72 1.7513 . ?
N71 Fe66 2.0846 . ?
C72 C73 1.3054 . ?
C73 C74 1.2897 . ?
C74 N75 1.5987 . ?
N75 C76 1.3114 . ?
N75 Fe66 2.0172 . ?
C76 C77 1.3941 . ?
C77 C78 1.3900 . ?
C77 C82 1.3900 . ?
C78 O83 1.3380 . ?
C78 C79 1.3900 . ?
C79 C80 1.3900 . ?
C80 C81 1.3900 . ?
C81 C82 1.3900 . ?
C85 O84 1.3572 . ?
C85 C90 1.3897 . ?
C85 C86 1.3903 . ?
C86 C87 1.3902 . ?
C86 C91 1.4456 . ?
C87 C88 1.3898 . ?
C88 C89 1.3899 . ?
C89 C90 1.3900 . ?
N9 Fe10 2.2075 . ?
N37 Fe38 1.9565 . ?
N65 Fe66 2.1212 . ?
Fe10 O28 1.9033 . ?
Fe10 O27 1.9235 . ?
Fe38 O56 1.9079 . ?
Fe38 O55 1.9224 . ?
Fe66 O83 1.8917 . ?
Fe66 O84 1.9605 . ?

loop_
_geom_torsion_atom_site_label_1
_geom_torsion_atom_site_label_2
_geom_torsion_atom_site_label_3
_geom_torsion_atom_site_label_4
_geom_torsion
_geom_torsion_site_symmetry_1
_geom_torsion_site_symmetry_2
_geom_torsion_site_symmetry_3
_geom_torsion_site_symmetry_4
_geom_torsion_publ_flag
C35 N11 C12 C13 127.6 . . . . ?
Fe10 N11 C12 C13 -47.4 . . . . ?
N11 C12 C13 C14 71.2 . . . . ?
C12 C13 C14 N15 -69.2 . . . . ?
C13 C14 N15 C16 178.4 . . . . ?
C13 C14 N15 Fe10 42.3 . . . . ?
C14 N15 C16 C17 176.0 . . . . ?
Fe10 N15 C16 C17 -44.8 . . . . ?
N15 C16 C17 C18 67.0 . . . . ?
C16 C17 C18 N19 -74.3 . . . . ?
C17 C18 N19 C20 -116.0 . . . . ?
C17 C18 N19 Fe10 65.6 . . . . ?
C18 N19 C20 C21 164.8 . . . . ?
Fe10 N19 C20 C21 -16.8 . . . . ?
N19 C20 C21 C22 -11.6 . . . . ?
N19 C20 C21 C26 168.1 . . . . ?
C26 C21 C22 O27 178.7 . . . . ?
C20 C21 C22 O27 -1.6 . . . . ?
C26 C21 C22 C23 0.0 . . . . ?
C20 C21 C22 C23 179.7 . . . . ?
O27 C22 C23 C24 -178.8 . . . . ?
C21 C22 C23 C24 0.0 . . . . ?
C22 C23 C24 C25 0.0 . . . . ?
C23 C24 C25 C26 0.0 . . . . ?
C24 C25 C26 C21 0.0 . . . . ?
C22 C21 C26 C25 0.0 . . . . ?
C20 C21 C26 C25 -179.6 . . . . ?
O28 C29 C30 C35 -0.6 . . . . ?
C34 C29 C30 C35 -175.4 . . . . ?
O28 C29 C30 C31 174.8 . . . . ?
C34 C29 C30 C31 0.0 . . . . ?
C35 C30 C31 C32 175.9 . . . . ?
C29 C30 C31 C32 0.0 . . . . ?
C30 C31 C32 C33 0.0 . . . . ?
C31 C32 C33 C34 0.0 . . . . ?
C32 C33 C34 C29 0.0 . . . . ?
O28 C29 C34 C33 -175.0 . . . . ?
C30 C29 C34 C33 0.0 . . . . ?
C31 C30 C35 N11 168.4 . . . . ?
C29 C30 C35 N11 -16.1 . . . . ?
C12 N11 C35 C30 -179.0 . . . . ?
Fe10 N11 C35 C30 -4.4 . . . . ?
C63 N39 C40 C41 117.9 . . . . ?
Fe38 N39 C40 C41 -54.4 . . . . ?
N39 C40 C41 C42 85.0 . . . . ?
C40 C41 C42 N43 -75.8 . . . . ?
C41 C42 N43 C44 172.4 . . . . ?
C41 C42 N43 Fe38 38.8 . . . . ?
C42 N43 C44 C45 176.8 . . . . ?
Fe38 N43 C44 C45 -49.4 . . . . ?
N43 C44 C45 C46 60.9 . . . . ?
C44 C45 C46 N47 -64.6 . . . . ?
C45 C46 N47 C48 -106.9 . . . . ?
C45 C46 N47 Fe38 63.7 . . . . ?
C46 N47 C48 C49 166.1 . . . . ?
Fe38 N47 C48 C49 -4.9 . . . . ?
N47 C48 C49 C50 -22.4 . . . . ?
N47 C48 C49 C54 163.5 . . . . ?
C54 C49 C50 O55 -175.6 . . . . ?
C48 C49 C50 O55 10.0 . . . . ?
C54 C49 C50 C51 0.0 . . . . ?
C48 C49 C50 C51 -174.3 . . . . ?
O55 C50 C51 C52 176.0 . . . . ?
C49 C50 C51 C52 0.0 . . . . ?
C50 C51 C52 C53 0.0 . . . . ?
C51 C52 C53 C54 0.0 . . . . ?
C52 C53 C54 C49 0.0 . . . . ?
C50 C49 C54 C53 0.0 . . . . ?
C48 C49 C54 C53 173.9 . . . . ?
O56 C57 C58 C59 -173.3 . . . . ?
C62 C57 C58 C59 0.0 . . . . ?
O56 C57 C58 C63 6.5 . . . . ?
C62 C57 C58 C63 179.8 . . . . ?
C57 C58 C59 C60 0.0 . . . . ?
C63 C58 C59 C60 -179.8 . . . . ?
C58 C59 C60 C61 0.0 . . . . ?
C59 C60 C61 C62 0.0 . . . . ?
C60 C61 C62 C57 0.0 . . . . ?
O56 C57 C62 C61 173.5 . . . . ?
C58 C57 C62 C61 0.0 . . . . ?
C40 N39 C63 C58 179.1 . . . . ?
Fe38 N39 C63 C58 -9.1 . . . . ?
C59 C58 C63 N39 163.7 . . . . ?
C57 C58 C63 N39 -16.1 . . . . ?
C91 N67 C68 C69 111.2 . . . . ?
Fe66 N67 C68 C69 -67.3 . . . . ?
N67 C68 C69 C70 71.4 . . . . ?
C68 C69 C70 N71 -62.5 . . . . ?
C69 C70 N71 C72 -165.9 . . . . ?
C69 C70 N71 Fe66 48.3 . . . . ?
C70 N71 C72 C73 -170.4 . . . . ?
Fe66 N71 C72 C73 -18.6 . . . . ?
N71 C72 C73 C74 58.5 . . . . ?
C72 C73 C74 N75 -67.8 . . . . ?
C73 C74 N75 C76 -135.9 . . . . ?
C73 C74 N75 Fe66 38.1 . . . . ?
C74 N75 C76 C77 -178.1 . . . . ?
Fe66 N75 C76 C77 7.9 . . . . ?
N75 C76 C77 C78 15.2 . . . . ?
N75 C76 C77 C82 -168.0 . . . . ?
C82 C77 C78 O83 -178.9 . . . . ?
C76 C77 C78 O83 -2.3 . . . . ?
C82 C77 C78 C79 0.0 . . . . ?
C76 C77 C78 C79 176.6 . . . . ?
O83 C78 C79 C80 178.8 . . . . ?
C77 C78 C79 C80 0.0 . . . . ?
C78 C79 C80 C81 0.0 . . . . ?
C79 C80 C81 C82 0.0 . . . . ?
C80 C81 C82 C77 0.0 . . . . ?
C78 C77 C82 C81 0.0 . . . . ?
C76 C77 C82 C81 -177.0 . . . . ?
O84 C85 C86 C87 -174.1 . . . . ?
C90 C85 C86 C87 0.0 . . . . ?
O84 C85 C86 C91 -2.0 . . . . ?
C90 C85 C86 C91 172.1 . . . . ?
C85 C86 C87 C88 0.0 . . . . ?
C91 C86 C87 C88 -172.4 . . . . ?
C86 C87 C88 C89 0.0 . . . . ?
C87 C88 C89 C90 0.0 . . . . ?
O84 C85 C90 C89 174.4 . . . . ?
C86 C85 C90 C89 0.0 . . . . ?
C88 C89 C90 C85 0.0 . . . . ?
C68 N67 C91 C86 -170.3 . . . . ?
Fe66 N67 C91 C86 8.2 . . . . ?
C87 C86 C91 N67 -166.0 . . . . ?
C85 C86 C91 N67 21.7 . . . . ?
Cr1 C8 N9 Fe10 50.7 . . . . ?
Cr1 C36 N37 Fe38 40.7 . . . . ?
Cr1 C64 N65 Fe66 -55.9 . . . . ?
N3 C2 Cr1 C6 165.9 . . . . ?
N3 C2 Cr1 C8 80.0 . . . . ?
N3 C2 Cr1 C64 -104.0 . . . . ?
N3 C2 Cr1 C4 -147.5 . . . . ?
N3 C2 Cr1 C36 -13.6 . . . . ?
N7 C6 Cr1 C2 -30.4 . . . . ?
N7 C6 Cr1 C8 63.0 . . . . ?
N7 C6 Cr1 C64 -118.6 . . . . ?
N7 C6 Cr1 C4 153.1 . . . . ?
N7 C6 Cr1 C36 141.3 . . . . ?
N9 C8 Cr1 C2 15.8 . . . . ?
N9 C8 Cr1 C6 -72.9 . . . . ?
N9 C8 Cr1 C64 -95.1 . . . . ?
N9 C8 Cr1 C4 -160.6 . . . . ?
N9 C8 Cr1 C36 110.1 . . . . ?
N65 C64 Cr1 C2 -120.2 . . . . ?
N65 C64 Cr1 C6 -31.2 . . . . ?
N65 C64 Cr1 C8 -9.1 . . . . ?
N65 C64 Cr1 C4 56.5 . . . . ?
N65 C64 Cr1 C36 145.7 . . . . ?
N5 C4 Cr1 C2 22.6 . . . . ?
N5 C4 Cr1 C6 69.3 . . . . ?
N5 C4 Cr1 C8 155.3 . . . . ?
N5 C4 Cr1 C64 -20.9 . . . . ?
N5 C4 Cr1 C36 -111.4 . . . . ?
N37 C36 Cr1 C2 -138.6 . . . . ?
N37 C36 Cr1 C6 49.7 . . . . ?
N37 C36 Cr1 C8 127.8 . . . . ?
N37 C36 Cr1 C64 -50.4 . . . . ?
N37 C36 Cr1 C4 37.9 . . . . ?
C35 N11 Fe10 O28 26.9 . . . . ?
C12 N11 Fe10 O28 -158.4 . . . . ?
C35 N11 Fe10 O27 -65.9 . . . . ?
C12 N11 Fe10 O27 108.8 . . . . ?
C35 N11 Fe10 N19 -67.1 . . . . ?
C12 N11 Fe10 N19 107.5 . . . . ?
C35 N11 Fe10 N9 118.2 . . . . ?
C12 N11 Fe10 N9 -67.2 . . . . ?
C35 N11 Fe10 N15 -157.2 . . . . ?
C12 N11 Fe10 N15 17.5 . . . . ?
C20 N19 Fe10 O28 -51.9 . . . . ?
C18 N19 Fe10 O28 126.5 . . . . ?
C20 N19 Fe10 O27 40.5 . . . . ?
C18 N19 Fe10 O27 -141.1 . . . . ?
C20 N19 Fe10 N11 41.7 . . . . ?
C18 N19 Fe10 N11 -139.9 . . . . ?
C20 N19 Fe10 N9 -143.6 . . . . ?
C18 N19 Fe10 N9 34.8 . . . . ?
C20 N19 Fe10 N15 132.2 . . . . ?
C18 N19 Fe10 N15 -49.5 . . . . ?
C8 N9 Fe10 O28 139.8 . . . . ?
C8 N9 Fe10 O27 -6.8 . . . . ?
C8 N9 Fe10 N11 53.8 . . . . ?
C8 N9 Fe10 N19 -125.6 . . . . ?
C8 N9 Fe10 N15 -39.8 . . . . ?
C14 N15 Fe10 O28 63.7 . . . . ?
C16 N15 Fe10 O28 -70.4 . . . . ?
C14 N15 Fe10 O27 -108.2 . . . . ?
C16 N15 Fe10 O27 117.7 . . . . ?
C14 N15 Fe10 N11 -19.3 . . . . ?
C16 N15 Fe10 N11 -153.4 . . . . ?
C14 N15 Fe10 N19 166.7 . . . . ?
C16 N15 Fe10 N19 32.6 . . . . ?
C14 N15 Fe10 N9 69.2 . . . . ?
C16 N15 Fe10 N9 -64.9 . . . . ?
C36 N37 Fe38 O56 166.6 . . . . ?
C36 N37 Fe38 O55 9.4 . . . . ?
C36 N37 Fe38 N47 -103.5 . . . . ?
C36 N37 Fe38 N39 78.3 . . . . ?
C36 N37 Fe38 N43 -18.7 . . . . ?
C48 N47 Fe38 O56 -63.8 . . . . ?
C46 N47 Fe38 O56 125.5 . . . . ?
C48 N47 Fe38 O55 29.6 . . . . ?
C46 N47 Fe38 O55 -141.1 . . . . ?
C48 N47 Fe38 N37 -157.0 . . . . ?
C46 N47 Fe38 N37 32.3 . . . . ?
C48 N47 Fe38 N39 -13.4 . . . . ?
C46 N47 Fe38 N39 175.9 . . . . ?
C48 N47 Fe38 N43 116.0 . . . . ?
C46 N47 Fe38 N43 -54.7 . . . . ?
C63 N39 Fe38 O56 29.8 . . . . ?
C40 N39 Fe38 O56 -158.3 . . . . ?
C63 N39 Fe38 O55 -63.6 . . . . ?
C40 N39 Fe38 O55 108.3 . . . . ?
C63 N39 Fe38 N37 123.1 . . . . ?
C40 N39 Fe38 N37 -65.0 . . . . ?
C63 N39 Fe38 N47 -20.7 . . . . ?
C40 N39 Fe38 N47 151.3 . . . . ?
C63 N39 Fe38 N43 -149.8 . . . . ?
C40 N39 Fe38 N43 22.1 . . . . ?
C42 N43 Fe38 O56 173.1 . . . . ?
C44 N43 Fe38 O56 45.4 . . . . ?
C42 N43 Fe38 O55 -99.3 . . . . ?
C44 N43 Fe38 O55 133.1 . . . . ?
C42 N43 Fe38 N37 77.4 . . . . ?
C44 N43 Fe38 N37 -50.3 . . . . ?
C42 N43 Fe38 N47 171.3 . . . . ?
C44 N43 Fe38 N47 43.6 . . . . ?
C42 N43 Fe38 N39 -11.1 . . . . ?
C44 N43 Fe38 N39 -138.8 . . . . ?
C91 N67 Fe66 O83 54.8 . . . . ?
C68 N67 Fe66 O83 -126.7 . . . . ?
C91 N67 Fe66 O84 -38.1 . . . . ?
C68 N67 Fe66 O84 140.3 . . . . ?
C91 N67 Fe66 N75 -37.9 . . . . ?
C68 N67 Fe66 N75 140.5 . . . . ?
C91 N67 Fe66 N71 -132.6 . . . . ?
C68 N67 Fe66 N71 45.8 . . . . ?
C91 N67 Fe66 N65 144.7 . . . . ?
C68 N67 Fe66 N65 -36.9 . . . . ?
C76 N75 Fe66 O83 -29.3 . . . . ?
C74 N75 Fe66 O83 156.9 . . . . ?
C76 N75 Fe66 O84 63.8 . . . . ?
C74 N75 Fe66 O84 -110.1 . . . . ?
C76 N75 Fe66 N67 63.5 . . . . ?
C74 N75 Fe66 N67 -110.3 . . . . ?
C76 N75 Fe66 N71 157.5 . . . . ?
C74 N75 Fe66 N71 -16.3 . . . . ?
C76 N75 Fe66 N65 -119.1 . . . . ?
C74 N75 Fe66 N65 67.1 . . . . ?
C70 N71 Fe66 O83 12.4 . . . . ?
C72 N71 Fe66 O83 -131.9 . . . . ?
C70 N71 Fe66 O84 -122.4 . . . . ?
C72 N71 Fe66 O84 93.2 . . . . ?
C70 N71 Fe66 N67 -35.0 . . . . ?
C72 N71 Fe66 N67 -179.3 . . . . ?
C70 N71 Fe66 N75 150.7 . . . . ?
C72 N71 Fe66 N75 6.4 . . . . ?
C70 N71 Fe66 N65 59.0 . . . . ?
C72 N71 Fe66 N65 -85.3 . . . . ?
C64 N65 Fe66 O83 -109.3 . . . . ?
C64 N65 Fe66 O84 49.9 . . . . ?
C64 N65 Fe66 N67 159.7 . . . . ?
C64 N65 Fe66 N75 -20.0 . . . . ?
C64 N65 Fe66 N71 78.0 . . . . ?
C23 C22 O27 Fe10 -138.0 . . . . ?
C21 C22 O27 Fe10 43.3 . . . . ?
O28 Fe10 O27 C22 40.1 . . . . ?
N11 Fe10 O27 C22 125.9 . . . . ?
N19 Fe10 O27 C22 -54.2 . . . . ?
N9 Fe10 O27 C22 -173.4 . . . . ?
N15 Fe10 O27 C22 -140.5 . . . . ?
C30 C29 O28 Fe10 39.6 . . . . ?
C34 C29 O28 Fe10 -145.5 . . . . ?
O27 Fe10 O28 C29 44.6 . . . . ?
N11 Fe10 O28 C29 -44.0 . . . . ?
N19 Fe10 O28 C29 130.0 . . . . ?
N9 Fe10 O28 C29 -132.8 . . . . ?
N15 Fe10 O28 C29 -127.3 . . . . ?
C51 C50 O55 Fe38 -148.5 . . . . ?
C49 C50 O55 Fe38 27.3 . . . . ?
O56 Fe38 O55 C50 47.9 . . . . ?
N37 Fe38 O55 C50 -154.8 . . . . ?
N47 Fe38 O55 C50 -41.7 . . . . ?
N39 Fe38 O55 C50 136.2 . . . . ?
N43 Fe38 O55 C50 -126.7 . . . . ?
C58 C57 O56 Fe38 29.0 . . . . ?
C62 C57 O56 Fe38 -144.3 . . . . ?
O55 Fe38 O56 C57 48.2 . . . . ?
N37 Fe38 O56 C57 -129.0 . . . . ?
N47 Fe38 O56 C57 137.4 . . . . ?
N39 Fe38 O56 C57 -40.3 . . . . ?
N43 Fe38 O56 C57 135.6 . . . . ?
C79 C78 O83 Fe66 146.8 . . . . ?
C77 C78 O83 Fe66 -34.4 . . . . ?
O84 Fe66 O83 C78 -42.6 . . . . ?
N67 Fe66 O83 C78 -130.7 . . . . ?
N75 Fe66 O83 C78 43.6 . . . . ?
N71 Fe66 O83 C78 -177.6 . . . . ?
N65 Fe66 O83 C78 136.3 . . . . ?
C90 C85 O84 Fe66 142.7 . . . . ?
C86 C85 O84 Fe66 -43.0 . . . . ?
O83 Fe66 O84 C85 -36.3 . . . . ?
N67 Fe66 O84 C85 54.6 . . . . ?
N75 Fe66 O84 C85 -125.4 . . . . ?
N71 Fe66 O84 C85 136.5 . . . . ?
N65 Fe66 O84 C85 164.5 . . . . ?
